data_1560344
loop_
_publ_author_name
'Zhao, Shuai'
'Hao, Xue-Min'
'Liu, Jia-Lin'
'Wu, Lin-Wei'
'Wang, Hao'
'Wu, Yi-Bo'
'Yang, Dan'
'Guo, Wen-Li'

_publ_section_title
;
 Construction of Eu(III)- and Tb(III)-MOFs with photoluminescence for
 sensing small molecules based on furan-2,5-dicarboxylic acid
;
_journal_name_full 'Journal of Solid State Chemistry'
_journal_page_first 76
_journal_page_last 81
_journal_paper_doi 10.1016/j.jssc.2017.07.039
_journal_volume 255
_journal_year 2017
_chemical_formula_sum 'C28 H14 Eu3 K2 N5 O29'
_chemical_formula_weight 1418.52
_space_group_crystal_system monoclinic
_space_group_IT_number 15
_space_group_name_Hall '-C 2yc'
_space_group_name_H-M_alt 'C 1 2/c 1'
_atom_sites_solution_hydrogens geom
_cell_angle_alpha 90
_cell_angle_beta 112.05(3)
_cell_angle_gamma 90
_cell_formula_units_Z 4
_cell_length_a 25.853(5)
_cell_length_b 10.531(2)
_cell_length_c 16.312(3)
_cell_measurement_reflns_used 18031
_cell_measurement_temperature 293(2)
_cell_measurement_theta_max 27.5
_cell_measurement_theta_min 3.1
_cell_volume 4116.2(16)
_computing_structure_refinement 'SHELXL-2014/7 (Sheldrick, 2014)'
_diffrn_ambient_temperature 293(2)
_diffrn_measured_fraction_theta_full 0.998
_diffrn_measured_fraction_theta_max 0.999
_diffrn_measurement_device_type CCD
_diffrn_radiation_type MoK\a
_diffrn_radiation_wavelength 0.71073
_diffrn_reflns_av_R_equivalents 0.1145
_diffrn_reflns_av_unetI/netI 0.0936
_diffrn_reflns_Laue_measured_fraction_full 0.998
_diffrn_reflns_Laue_measured_fraction_max 0.999
_diffrn_reflns_limit_h_max 33
_diffrn_reflns_limit_h_min -33
_diffrn_reflns_limit_k_max 13
_diffrn_reflns_limit_k_min -13
_diffrn_reflns_limit_l_max 21
_diffrn_reflns_limit_l_min -21
_diffrn_reflns_number 21167
_diffrn_reflns_point_group_measured_fraction_full 0.998
_diffrn_reflns_point_group_measured_fraction_max 0.999
_diffrn_reflns_theta_full 25.242
_diffrn_reflns_theta_max 27.478
_diffrn_reflns_theta_min 3.079
_exptl_absorpt_coefficient_mu 4.827
_exptl_absorpt_correction_type multi-scan
_exptl_absorpt_process_details sadabs
_exptl_crystal_colour colorless
_exptl_crystal_density_diffrn 2.289
_exptl_crystal_description block
_exptl_crystal_F_000 2704
_exptl_crystal_size_max 0.240
_exptl_crystal_size_mid 0.240
_exptl_crystal_size_min 0.230
_exptl_transmission_factor_max 0.864
_exptl_transmission_factor_min 0.864
_refine_diff_density_max 2.195
_refine_diff_density_min -2.318
_refine_diff_density_rms 0.230
_refine_ls_extinction_coef .
_refine_ls_extinction_method none
_refine_ls_goodness_of_fit_ref 1.165
_refine_ls_hydrogen_treatment constr
_refine_ls_matrix_type full
_refine_ls_number_parameters 309
_refine_ls_number_reflns 4720
_refine_ls_number_restraints 15
_refine_ls_restrained_S_all 1.165
_refine_ls_R_factor_all 0.1041
_refine_ls_R_factor_gt 0.0662
_refine_ls_shift/su_max 0.002
_refine_ls_shift/su_mean 0.000
_refine_ls_structure_factor_coef Fsqd
_refine_ls_weighting_details 'w=1/[\s^2^(Fo^2^)+(0.0152P)^2^+36.7037P] where P=(Fo^2^+2Fc^2^)/3'
_refine_ls_weighting_scheme calc
_refine_ls_wR_factor_gt 0.0852
_refine_ls_wR_factor_ref 0.0929
_reflns_Friedel_coverage 0.000
_reflns_Friedel_fraction_full .
_reflns_Friedel_fraction_max .
_reflns_number_gt 3480
_reflns_number_total 4720
_reflns_threshold_expression 'I > 2\s(I)'
_cod_data_source_file mmc5.cif
_cod_data_source_block 1
_cod_original_sg_symbol_H-M 'C 2/c'
_cod_database_code 1560344
_shelx_space_group_comment
;
The symmetry employed for this shelxl refinement is uniquely defined
by the following loop, which should always be used as a source of
symmetry information in preference to the above space-group names.
They are only intended as comments.
;
_shelx_estimated_absorpt_t_min 0.390
_shelx_estimated_absorpt_t_max 0.403

loop_
_space_group_symop_operation_xyz
'x, y, z'
'-x, y, -z+1/2'
'x+1/2, y+1/2, z'
'-x+1/2, y+1/2, -z+1/2'
'-x, -y, -z'
'x, -y, z-1/2'
'-x+1/2, -y+1/2, -z'
'x+1/2, -y+1/2, z-1/2'

loop_
_atom_site_label
_atom_site_type_symbol
_atom_site_fract_x
_atom_site_fract_y
_atom_site_fract_z
_atom_site_U_iso_or_equiv
_atom_site_adp_type
_atom_site_occupancy
_atom_site_site_symmetry_order
_atom_site_calc_flag
_atom_site_refinement_flags_posn
_atom_site_refinement_flags_adp
_atom_site_refinement_flags_occupancy
_atom_site_disorder_assembly
_atom_site_disorder_group
C1 C 0.9135(3) 0.4551(8) 0.7719(6) 0.021(2) Uani 1 1 d . . . . .
C2 C 0.9474(4) 0.5361(8) 0.8450(6) 0.025(2) Uani 1 1 d . . . . .
C3 C 0.9997(4) 0.5855(9) 0.8700(6) 0.033(2) Uani 1 1 d . . . . .
H3 H 1.0241 0.5750 0.8408 0.039 Uiso 1 1 calc R U . . .
C4 C 1.0100(4) 0.6556(9) 0.9485(6) 0.034(2) Uani 1 1 d . . . . .
H4 H 1.0427 0.6986 0.9812 0.041 Uiso 1 1 calc R U . . .
C5 C 0.9626(3) 0.6478(9) 0.9668(6) 0.027(2) Uani 1 1 d . . . . .
C6 C 0.9513(4) 0.6918(8) 1.0430(6) 0.026(2) Uani 1 1 d . . . . .
C7 C 0.8630(4) 0.1351(8) 0.7481(6) 0.023(2) Uani 1 1 d . . . . .
C8 C 0.8714(3) 0.0669(8) 0.8315(6) 0.024(2) Uani 1 1 d . . . . .
C9 C 0.9156(4) 0.0403(9) 0.9056(6) 0.035(3) Uani 1 1 d . . . . .
H9 H 0.9526 0.0621 0.9175 0.042 Uiso 1 1 calc R U . . .
C10 C 0.8950(4) -0.0270(9) 0.9619(6) 0.033(2) Uani 1 1 d . . . . .
H10 H 0.9159 -0.0583 1.0179 0.040 Uiso 1 1 calc R U . . .
C11 C 0.8393(4) -0.0375(9) 0.9189(6) 0.026(2) Uani 1 1 d . . . . .
C12 C 0.7949(3) -0.1024(8) 0.9411(6) 0.021(2) Uani 1 1 d . . . . .
C13 C 0.6728(8) 0.3028(14) 0.8186(13) 0.088(5) Uani 1 1 d . . . . .
C14 C 0.6522(8) 0.3571(13) 0.8811(12) 0.119(7) Uani 1 1 d . . . . .
H14A H 0.6144 0.3300 0.8675 0.179 Uiso 1 1 calc R U . . .
H14B H 0.6533 0.4481 0.8780 0.179 Uiso 1 1 calc R U . . .
H14C H 0.6750 0.3297 0.9397 0.179 Uiso 1 1 calc R U . . .
Eu1 Eu 1.0000 0.22096(6) 0.7500 0.01921(16) Uani 1 2 d S T P . .
Eu2 Eu 0.83903(2) 0.32732(4) 0.61181(3) 0.01605(12) Uani 1 1 d . . . . .
K1 K 0.71938(9) 0.0360(3) 0.70673(15) 0.0477(7) Uani 1 1 d . . . . .
N1 N 0.8250(4) 0.5522(9) 0.5012(6) 0.044(2) Uani 1 1 d . . . . .
N2 N 1.0000 -0.0544(13) 0.7500 0.053(3) Uani 1 2 d S TU P . .
N3 N 0.6889(7) 0.2619(14) 0.7719(11) 0.118(6) Uani 1 1 d . . . . .
O1 O 0.8638(2) 0.4346(6) 0.7567(4) 0.0314(16) Uani 1 1 d . . . . .
O2 O 0.9379(2) 0.4070(5) 0.7244(4) 0.0225(14) Uani 1 1 d . . . . .
O3 O 0.9234(2) 0.5752(6) 0.9039(4) 0.0304(15) Uani 1 1 d . . . . .
O4 O 0.9026(3) 0.6755(7) 1.0415(4) 0.0427(18) Uani 1 1 d . . . . .
O5 O 0.9897(3) 0.7431(6) 1.1034(4) 0.0421(19) Uani 1 1 d . . . . .
O6 O 0.9044(2) 0.1649(6) 0.7294(4) 0.0251(14) Uani 1 1 d . . . . .
O7 O 0.8140(2) 0.1646(6) 0.6993(4) 0.0282(15) Uani 1 1 d . . . . .
O8 O 0.8236(2) 0.0210(5) 0.8392(4) 0.0229(14) Uani 1 1 d . . . . .
O9 O 0.8094(2) -0.1605(6) 1.0136(4) 0.0317(16) Uani 1 1 d . . . . .
O10 O 0.7466(2) -0.0955(6) 0.8845(4) 0.0308(16) Uani 1 1 d . . . . .
O11 O 0.7971(3) 0.4517(7) 0.4704(4) 0.0448(19) Uani 1 1 d . . . . .
O12 O 0.8519(3) 0.5551(6) 0.5836(4) 0.0435(19) Uani 1 1 d . . . . .
O13 O 0.8249(4) 0.6379(8) 0.4510(6) 0.085(3) Uani 1 1 d . . . . .
O14 O 0.9840(3) 0.0103(6) 0.6785(5) 0.0428(18) Uani 1 1 d . U . . .
O15 O 1.0167(6) -0.1703(12) 0.7565(17) 0.066(5) Uani 0.5 1 d . U P . .

loop_
_atom_site_aniso_label
_atom_site_aniso_U_11
_atom_site_aniso_U_22
_atom_site_aniso_U_33
_atom_site_aniso_U_23
_atom_site_aniso_U_13
_atom_site_aniso_U_12
C1 0.019(5) 0.018(5) 0.030(5) 0.003(4) 0.015(4) 0.008(4)
C2 0.028(5) 0.026(5) 0.026(5) -0.003(4) 0.017(4) 0.005(4)
C3 0.028(5) 0.046(7) 0.034(6) -0.008(5) 0.023(5) -0.006(5)
C4 0.029(5) 0.042(7) 0.033(6) -0.008(5) 0.014(5) -0.014(5)
C5 0.022(5) 0.037(6) 0.025(5) -0.007(4) 0.012(4) -0.009(4)
C6 0.041(6) 0.018(5) 0.024(5) 0.005(4) 0.017(5) 0.004(4)
C7 0.030(5) 0.020(5) 0.023(5) 0.006(4) 0.013(5) -0.003(4)
C8 0.013(4) 0.029(5) 0.029(5) 0.009(4) 0.006(4) -0.004(4)
C9 0.014(5) 0.048(7) 0.041(7) 0.013(5) 0.007(5) -0.004(4)
C10 0.028(5) 0.041(6) 0.029(6) 0.025(5) 0.011(5) -0.001(5)
C11 0.020(5) 0.037(6) 0.026(6) 0.001(4) 0.013(4) 0.004(4)
C12 0.019(5) 0.020(5) 0.030(6) 0.000(4) 0.014(4) -0.003(4)
C13 0.141(16) 0.034(9) 0.119(16) 0.015(9) 0.083(13) -0.001(9)
C14 0.184(19) 0.048(10) 0.149(17) 0.018(11) 0.089(15) 0.033(11)
Eu1 0.0169(3) 0.0240(4) 0.0176(4) 0.000 0.0074(3) 0.000
Eu2 0.0160(2) 0.0202(2) 0.0136(2) -0.0024(2) 0.00744(17) -0.0003(2)
K1 0.0336(13) 0.080(2) 0.0327(14) 0.0048(13) 0.0158(11) -0.0143(13)
N1 0.055(6) 0.042(6) 0.034(6) 0.009(5) 0.017(5) -0.004(5)
N2 0.071(7) 0.030(6) 0.053(7) 0.000 0.017(6) 0.000
N3 0.173(16) 0.087(11) 0.123(14) 0.015(9) 0.090(12) 0.033(10)
O1 0.022(3) 0.049(4) 0.026(4) -0.011(3) 0.012(3) 0.000(3)
O2 0.025(3) 0.020(3) 0.020(3) -0.002(3) 0.006(3) 0.003(3)
O3 0.030(4) 0.036(4) 0.028(4) -0.010(3) 0.015(3) -0.008(3)
O4 0.042(4) 0.053(5) 0.049(5) 0.018(4) 0.035(4) 0.019(4)
O5 0.061(5) 0.036(4) 0.026(4) -0.010(3) 0.013(4) -0.009(4)
O6 0.021(3) 0.030(4) 0.029(4) 0.004(3) 0.014(3) -0.004(3)
O7 0.025(3) 0.035(4) 0.024(4) 0.006(3) 0.009(3) -0.005(3)
O8 0.019(3) 0.031(4) 0.019(4) 0.007(3) 0.008(3) -0.005(3)
O9 0.033(4) 0.041(4) 0.025(4) 0.018(3) 0.015(3) 0.006(3)
O10 0.014(3) 0.048(4) 0.030(4) 0.012(3) 0.009(3) -0.005(3)
O11 0.052(5) 0.048(5) 0.026(4) 0.008(4) 0.005(4) -0.011(4)
O12 0.062(5) 0.027(4) 0.027(4) -0.002(3) 0.001(4) -0.002(4)
O13 0.141(9) 0.048(6) 0.053(6) 0.025(5) 0.021(6) -0.017(6)
O14 0.052(4) 0.033(4) 0.040(5) -0.006(3) 0.013(4) -0.006(3)
O15 0.085(11) 0.028(6) 0.071(8) -0.001(7) 0.011(10) 0.003(6)

loop_
_atom_type_symbol
_atom_type_description
_atom_type_scat_dispersion_real
_atom_type_scat_dispersion_imag
_atom_type_scat_source
C C 0.0033 0.0016 'International Tables Vol C Tables 4.2.6.8 and 6.1.1.4'
H H 0.0000 0.0000 'International Tables Vol C Tables 4.2.6.8 and 6.1.1.4'
Eu Eu -0.1578 3.6682 'International Tables Vol C Tables 4.2.6.8 and 6.1.1.4'
K K 0.2009 0.2494 'International Tables Vol C Tables 4.2.6.8 and 6.1.1.4'
O O 0.0106 0.0060 'International Tables Vol C Tables 4.2.6.8 and 6.1.1.4'
N N 0.0061 0.0033 'International Tables Vol C Tables 4.2.6.8 and 6.1.1.4'

loop_
_geom_angle_atom_site_label_1
_geom_angle_atom_site_label_2
_geom_angle_atom_site_label_3
_geom_angle
_geom_angle_site_symmetry_1
_geom_angle_site_symmetry_3
O1 C1 O2 121.6(8) . .
O1 C1 C2 121.8(8) . .
O2 C1 C2 116.6(7) . .
O1 C1 Eu2 56.8(5) . .
O2 C1 Eu2 65.4(5) . .
C2 C1 Eu2 171.6(6) . .
C3 C2 O3 109.3(8) . .
C3 C2 C1 133.8(8) . .
O3 C2 C1 116.9(8) . .
C2 C3 C4 107.5(8) . .
C2 C3 H3 126.2 . .
C4 C3 H3 126.2 . .
C5 C4 C3 106.6(8) . .
C5 C4 H4 126.7 . .
C3 C4 H4 126.7 . .
C4 C5 O3 109.9(8) . .
C4 C5 C6 130.7(9) . .
O3 C5 C6 119.1(8) . .
O5 C6 O4 125.0(9) . .
O5 C6 C5 117.5(9) . .
O4 C6 C5 117.4(9) . .
O5 C6 Eu1 33.4(5) . 5_767
O4 C6 Eu1 93.0(6) . 5_767
C5 C6 Eu1 148.2(7) . 5_767
O7 C7 O6 122.1(8) . .
O7 C7 C8 117.9(8) . .
O6 C7 C8 120.0(8) . .
O7 C7 Eu2 57.7(4) . .
O6 C7 Eu2 66.1(4) . .
C8 C7 Eu2 163.7(6) . .
C9 C8 O8 109.5(8) . .
C9 C8 C7 135.2(8) . .
O8 C8 C7 115.3(7) . .
C8 C9 C10 106.8(8) . .
C8 C9 H9 126.6 . .
C10 C9 H9 126.6 . .
C11 C10 C9 107.0(8) . .
C11 C10 H10 126.5 . .
C9 C10 H10 126.5 . .
C10 C11 O8 109.7(8) . .
C10 C11 C12 132.8(9) . .
O8 C11 C12 117.4(7) . .
O10 C12 O9 125.9(8) . .
O10 C12 C11 116.2(8) . .
O9 C12 C11 117.8(8) . .
N3 C13 C14 179(3) . .
C13 C14 H14A 109.5 . .
C13 C14 H14B 109.5 . .
H14A C14 H14B 109.5 . .
C13 C14 H14C 109.5 . .
H14A C14 H14C 109.5 . .
H14B C14 H14C 109.5 . .
O5 Eu1 O5 161.4(3) 5_767 6_565
O5 Eu1 O6 100.2(2) 5_767 2_756
O5 Eu1 O6 84.3(2) 6_565 2_756
O5 Eu1 O6 84.3(2) 5_767 .
O5 Eu1 O6 100.2(2) 6_565 .
O6 Eu1 O6 152.0(3) 2_756 .
O5 Eu1 O2 82.0(2) 5_767 .
O5 Eu1 O2 83.2(2) 6_565 .
O6 Eu1 O2 140.99(19) 2_756 .
O6 Eu1 O2 66.87(19) . .
O5 Eu1 O2 83.2(2) 5_767 2_756
O5 Eu1 O2 82.0(2) 6_565 2_756
O6 Eu1 O2 66.87(19) 2_756 2_756
O6 Eu1 O2 140.99(19) . 2_756
O2 Eu1 O2 74.9(3) . 2_756
O5 Eu1 O14 124.3(2) 5_767 .
O5 Eu1 O14 74.2(2) 6_565 .
O6 Eu1 O14 80.2(2) 2_756 .
O6 Eu1 O14 74.7(2) . .
O2 Eu1 O14 130.6(2) . .
O2 Eu1 O14 141.0(2) 2_756 .
O5 Eu1 O14 74.2(2) 5_767 2_756
O5 Eu1 O14 124.3(2) 6_565 2_756
O6 Eu1 O14 74.7(2) 2_756 2_756
O6 Eu1 O14 80.2(2) . 2_756
O2 Eu1 O14 141.0(2) . 2_756
O2 Eu1 O14 130.6(2) 2_756 2_756
O14 Eu1 O14 52.0(3) . 2_756
O5 Eu1 N2 99.32(16) 5_767 .
O5 Eu1 N2 99.32(16) 6_565 .
O6 Eu1 N2 76.00(14) 2_756 .
O6 Eu1 N2 76.00(14) . .
O2 Eu1 N2 142.56(13) . .
O2 Eu1 N2 142.56(13) 2_756 .
O14 Eu1 N2 25.98(17) . .
O14 Eu1 N2 25.98(17) 2_756 .
O5 Eu1 C6 16.9(2) 5_767 5_767
O5 Eu1 C6 150.0(2) 6_565 5_767
O6 Eu1 C6 87.0(2) 2_756 5_767
O6 Eu1 C6 100.9(2) . 5_767
O2 Eu1 C6 85.7(2) . 5_767
O2 Eu1 C6 68.1(2) 2_756 5_767
O14 Eu1 C6 132.3(2) . 5_767
O14 Eu1 C6 80.4(2) 2_756 5_767
N2 Eu1 C6 106.35(15) . 5_767
O5 Eu1 C6 150.0(2) 5_767 6_565
O5 Eu1 C6 16.9(2) 6_565 6_565
O6 Eu1 C6 100.9(2) 2_756 6_565
O6 Eu1 C6 87.0(2) . 6_565
O2 Eu1 C6 68.1(2) . 6_565
O2 Eu1 C6 85.7(2) 2_756 6_565
O14 Eu1 C6 80.4(2) . 6_565
O14 Eu1 C6 132.3(2) 2_756 6_565
N2 Eu1 C6 106.35(15) . 6_565
C6 Eu1 C6 147.3(3) 5_767 6_565
O5 Eu1 Eu2 71.87(18) 5_767 2_756
O5 Eu1 Eu2 102.84(18) 6_565 2_756
O6 Eu1 Eu2 38.61(13) 2_756 2_756
O6 Eu1 Eu2 156.12(13) . 2_756
O2 Eu1 Eu2 109.87(13) . 2_756
O2 Eu1 Eu2 39.07(13) 2_756 2_756
O14 Eu1 Eu2 117.65(16) . 2_756
O14 Eu1 Eu2 91.73(17) 2_756 2_756
N2 Eu1 Eu2 105.952(13) . 2_756
C6 Eu1 Eu2 55.44(17) 5_767 2_756
C6 Eu1 Eu2 114.37(17) 6_565 2_756
O9 Eu2 O4 76.1(2) 6 6_565
O9 Eu2 O10 102.0(2) 6 4_656
O4 Eu2 O10 148.3(2) 6_565 4_656
O9 Eu2 O7 77.4(2) 6 .
O4 Eu2 O7 131.5(2) 6_565 .
O10 Eu2 O7 76.9(2) 4_656 .
O9 Eu2 O1 155.5(2) 6 .
O4 Eu2 O1 119.9(2) 6_565 .
O10 Eu2 O1 74.3(2) 4_656 .
O7 Eu2 O1 78.2(2) . .
O9 Eu2 O12 129.7(2) 6 .
O4 Eu2 O12 75.7(2) 6_565 .
O10 Eu2 O12 82.3(2) 4_656 .
O7 Eu2 O12 149.2(2) . .
O1 Eu2 O12 74.5(2) . .
O9 Eu2 O11 81.0(2) 6 .
O4 Eu2 O11 72.3(2) 6_565 .
O10 Eu2 O11 76.2(2) 4_656 .
O7 Eu2 O11 140.9(2) . .
O1 Eu2 O11 120.3(2) . .
O12 Eu2 O11 50.9(2) . .
O9 Eu2 O6 88.1(2) 6 .
O4 Eu2 O6 88.4(2) 6_565 .
O10 Eu2 O6 123.26(19) 4_656 .
O7 Eu2 O6 50.79(17) . .
O1 Eu2 O6 74.80(19) . .
O12 Eu2 O6 131.5(2) . .
O11 Eu2 O6 159.6(2) . .
O9 Eu2 O2 134.59(19) 6 .
O4 Eu2 O2 70.8(2) 6_565 .
O10 Eu2 O2 122.43(19) 4_656 .
O7 Eu2 O2 102.26(18) . .
O1 Eu2 O2 50.27(18) . .
O12 Eu2 O2 70.3(2) . .
O11 Eu2 O2 116.1(2) . .
O6 Eu2 O2 61.16(17) . .
O9 Eu2 C7 85.4(2) 6 .
O4 Eu2 C7 112.4(3) 6_565 .
O10 Eu2 C7 98.8(2) 4_656 .
O7 Eu2 C7 25.5(2) . .
O1 Eu2 C7 71.5(2) . .
O12 Eu2 C7 144.2(2) . .
O11 Eu2 C7 164.1(2) . .
O6 Eu2 C7 25.7(2) . .
O2 Eu2 C7 79.5(2) . .
O9 Eu2 N1 104.9(2) 6 .
O4 Eu2 N1 69.7(3) 6_565 .
O10 Eu2 N1 80.7(2) 4_656 .
O7 Eu2 N1 157.4(2) . .
O1 Eu2 N1 98.5(2) . .
O12 Eu2 N1 25.4(2) . .
O11 Eu2 N1 25.8(2) . .
O6 Eu2 N1 150.3(2) . .
O2 Eu2 N1 92.0(2) . .
C7 Eu2 N1 169.6(3) . .
O9 Eu2 C1 155.0(2) 6 .
O4 Eu2 C1 95.5(2) 6_565 .
O10 Eu2 C1 97.3(2) 4_656 .
O7 Eu2 C1 91.8(2) . .
O1 Eu2 C1 24.66(19) . .
O12 Eu2 C1 68.5(2) . .
O11 Eu2 C1 119.4(2) . .
O6 Eu2 C1 67.9(2) . .
O2 Eu2 C1 25.78(18) . .
C7 Eu2 C1 75.9(2) . .
N1 Eu2 C1 93.8(3) . .
O1 K1 O8 115.85(18) 4_646 .
O1 K1 O11 115.7(2) 4_646 7_656
O8 K1 O11 123.0(2) . 7_656
O1 K1 N3 83.7(4) 4_646 .
O8 K1 N3 94.7(4) . .
O11 K1 N3 113.5(4) 7_656 .
O1 K1 O7 169.4(2) 4_646 .
O8 K1 O7 57.03(17) . .
O11 K1 O7 74.3(2) 7_656 .
N3 K1 O7 88.9(4) . .
O1 K1 O13 82.4(2) 4_646 7_656
O8 K1 O13 125.5(2) . 7_656
O11 K1 O13 43.5(2) 7_656 7_656
N3 K1 O13 139.5(4) . 7_656
O7 K1 O13 108.1(2) . 7_656
O1 K1 O10 61.43(17) 4_646 .
O8 K1 O10 54.48(16) . .
O11 K1 O10 155.1(2) 7_656 .
N3 K1 O10 91.2(3) . .
O7 K1 O10 111.27(17) . .
O13 K1 O10 114.5(2) 7_656 .
O1 K1 N1 96.9(2) 4_646 7_656
O8 K1 N1 130.9(2) . 7_656
O11 K1 N1 22.26(19) 7_656 7_656
N3 K1 N1 125.9(4) . 7_656
O7 K1 N1 93.6(2) . 7_656
O13 K1 N1 21.79(19) 7_656 7_656
O10 K1 N1 136.2(2) . 7_656
O1 K1 Eu2 30.18(13) 4_646 4_646
O8 K1 Eu2 85.71(12) . 4_646
O11 K1 Eu2 140.60(17) 7_656 4_646
N3 K1 Eu2 87.3(3) . 4_646
O7 K1 Eu2 142.08(14) . 4_646
O13 K1 Eu2 98.92(17) 7_656 4_646
O10 K1 Eu2 31.25(11) . 4_646
N1 K1 Eu2 118.71(17) 7_656 4_646
O13 N1 O12 124.1(10) . .
O13 N1 O11 119.5(9) . .
O12 N1 O11 116.4(8) . .
O13 N1 Eu2 170.5(8) . .
O12 N1 Eu2 58.0(5) . .
O11 N1 Eu2 59.3(5) . .
O13 N1 K1 66.6(6) . 7_656
O12 N1 K1 161.5(7) . 7_656
O11 N1 K1 55.3(5) . 7_656
Eu2 N1 K1 108.9(3) . 7_656
O14 N2 O14 115.5(12) 2_756 .
O14 N2 O15 116.6(12) 2_756 .
O14 N2 O15 124.4(14) . .
O14 N2 O15 124.4(14) 2_756 2_756
O14 N2 O15 116.6(12) . 2_756
O15 N2 O15 36.6(15) . 2_756
O14 N2 Eu1 57.8(6) 2_756 .
O14 N2 Eu1 57.8(6) . .
O15 N2 Eu1 161.7(7) . .
O15 N2 Eu1 161.7(7) 2_756 .
C13 N3 K1 146.2(14) . .
C1 O1 Eu2 98.5(5) . .
C1 O1 K1 138.9(6) . 4_656
Eu2 O1 K1 117.1(2) . 4_656
C1 O2 Eu1 130.7(5) . .
C1 O2 Eu2 88.8(5) . .
Eu1 O2 Eu2 105.19(19) . .
C5 O3 C2 106.7(7) . .
C6 O4 Eu2 151.1(6) . 6_566
C6 O5 Eu1 129.7(6) . 5_767
C7 O6 Eu1 159.6(6) . .
C7 O6 Eu2 88.1(5) . .
Eu1 O6 Eu2 106.4(2) . .
C7 O7 Eu2 96.7(5) . .
C7 O7 K1 122.3(5) . .
Eu2 O7 K1 140.7(2) . .
C11 O8 C8 106.9(6) . .
C11 O8 K1 129.1(5) . .
C8 O8 K1 123.8(5) . .
C12 O9 Eu2 158.1(6) . 6_556
C12 O10 Eu2 130.1(5) . 4_646
C12 O10 K1 122.7(5) . .
Eu2 O10 K1 107.1(2) 4_646 .
N1 O11 Eu2 94.9(5) . .
N1 O11 K1 102.5(5) . 7_656
Eu2 O11 K1 145.9(3) . 7_656
N1 O12 Eu2 96.6(6) . .
N1 O13 K1 91.6(6) . 7_656
N2 O14 Eu1 96.3(7) . .
O15 O15 N2 71.7(7) 2_756 .

loop_
_geom_bond_atom_site_label_1
_geom_bond_atom_site_label_2
_geom_bond_distance
_geom_bond_site_symmetry_2
C1 O1 1.234(9) .
C1 O2 1.273(9) .
C1 C2 1.460(12) .
C1 Eu2 2.926(9) .
C2 C3 1.360(12) .
C2 O3 1.387(10) .
C3 C4 1.413(12) .
C3 H3 0.9300 .
C4 C5 1.369(11) .
C4 H4 0.9300 .
C5 O3 1.372(10) .
C5 C6 1.455(12) .
C6 O5 1.231(10) .
C6 O4 1.262(10) .
C6 Eu1 3.262(9) 5_767
C7 O7 1.257(10) .
C7 O6 1.257(10) .
C7 C8 1.480(11) .
C7 Eu2 2.897(9) .
C8 C9 1.344(12) .
C8 O8 1.377(9) .
C9 C10 1.413(12) .
C9 H9 0.9300 .
C10 C11 1.350(12) .
C10 H10 0.9300 .
C11 O8 1.356(10) .
C11 C12 1.492(11) .
C12 O10 1.246(9) .
C12 O9 1.258(10) .
C13 N3 1.084(17) .
C13 C14 1.436(19) .
C14 H14A 0.9600 .
C14 H14B 0.9600 .
C14 H14C 0.9600 .
Eu1 O5 2.335(6) 5_767
Eu1 O5 2.335(6) 6_565
Eu1 O6 2.438(5) 2_756
Eu1 O6 2.438(5) .
Eu1 O2 2.467(5) .
Eu1 O2 2.467(5) 2_756
Eu1 O14 2.468(7) .
Eu1 O14 2.468(6) 2_756
Eu1 N2 2.900(14) .
Eu1 C6 3.262(9) 5_767
Eu1 C6 3.262(9) 6_565
Eu1 Eu2 4.0755(14) 2_756
Eu2 O9 2.306(6) 6
Eu2 O4 2.330(6) 6_565
Eu2 O10 2.380(5) 4_656
Eu2 O7 2.466(6) .
Eu2 O1 2.477(6) .
Eu2 O12 2.488(7) .
Eu2 O11 2.517(6) .
Eu2 O6 2.651(6) .
Eu2 O2 2.662(6) .
Eu2 N1 2.916(9) .
K1 O1 2.661(6) 4_646
K1 O8 2.753(6) .
K1 O11 2.761(7) 7_656
K1 N3 2.835(15) .
K1 O7 2.838(6) .
K1 O13 3.012(9) 7_656
K1 O10 3.048(6) .
K1 N1 3.280(10) 7_656
K1 Eu2 4.385(2) 4_646
N1 O13 1.218(10) .
N1 O12 1.260(10) .
N1 O11 1.273(10) .
N1 K1 3.280(10) 7_656
N2 O14 1.278(9) 2_756
N2 O14 1.278(9) .
N2 O15 1.285(16) .
N2 O15 1.285(16) 2_756
O1 K1 2.661(6) 4_656
O4 Eu2 2.330(6) 6_566
O5 Eu1 2.335(6) 5_767
O9 Eu2 2.306(6) 6_556
O10 Eu2 2.380(5) 4_646
O11 K1 2.761(7) 7_656
O13 K1 3.012(9) 7_656
O15 O15 0.81(3) 2_756

loop_
_geom_torsion_atom_site_label_1
_geom_torsion_atom_site_label_2
_geom_torsion_atom_site_label_3
_geom_torsion_atom_site_label_4
_geom_torsion
_geom_torsion_site_symmetry_1
_geom_torsion_site_symmetry_2
_geom_torsion_site_symmetry_3
_geom_torsion_site_symmetry_4
O1 C1 C2 C3 -171.0(10) . . . .
O2 C1 C2 C3 8.8(15) . . . .
O1 C1 C2 O3 8.5(13) . . . .
O2 C1 C2 O3 -171.8(7) . . . .
O3 C2 C3 C4 1.5(11) . . . .
C1 C2 C3 C4 -179.0(10) . . . .
C2 C3 C4 C5 -1.3(11) . . . .
C3 C4 C5 O3 0.5(11) . . . .
C3 C4 C5 C6 173.8(9) . . . .
C4 C5 C6 O5 -1.5(15) . . . .
O3 C5 C6 O5 171.2(8) . . . .
C4 C5 C6 O4 177.9(10) . . . .
O3 C5 C6 O4 -9.4(13) . . . .
C4 C5 C6 Eu1 -20.6(19) . . . 5_767
O3 C5 C6 Eu1 152.2(8) . . . 5_767
O7 C7 C8 C9 -165.7(11) . . . .
O6 C7 C8 C9 12.2(17) . . . .
Eu2 C7 C8 C9 -96(2) . . . .
O7 C7 C8 O8 12.0(12) . . . .
O6 C7 C8 O8 -170.1(8) . . . .
Eu2 C7 C8 O8 82(2) . . . .
O8 C8 C9 C10 1.0(11) . . . .
C7 C8 C9 C10 178.8(10) . . . .
C8 C9 C10 C11 -0.2(12) . . . .
C9 C10 C11 O8 -0.8(11) . . . .
C9 C10 C11 C12 176.7(9) . . . .
C10 C11 C12 O10 -178.4(10) . . . .
O8 C11 C12 O10 -1.1(12) . . . .
C10 C11 C12 O9 0.3(16) . . . .
O8 C11 C12 O9 177.6(7) . . . .
O2 C1 O1 Eu2 -9.5(9) . . . .
C2 C1 O1 Eu2 170.2(7) . . . .
O2 C1 O1 K1 -160.3(6) . . . 4_656
C2 C1 O1 K1 19.5(14) . . . 4_656
Eu2 C1 O1 K1 -150.8(9) . . . 4_656
O1 C1 O2 Eu1 -100.4(9) . . . .
C2 C1 O2 Eu1 79.8(9) . . . .
Eu2 C1 O2 Eu1 -109.1(6) . . . .
O1 C1 O2 Eu2 8.8(8) . . . .
C2 C1 O2 Eu2 -171.0(7) . . . .
C4 C5 O3 C2 0.4(10) . . . .
C6 C5 O3 C2 -173.8(8) . . . .
C3 C2 O3 C5 -1.2(10) . . . .
C1 C2 O3 C5 179.2(7) . . . .
O5 C6 O4 Eu2 -13.5(19) . . . 6_566
C5 C6 O4 Eu2 167.2(9) . . . 6_566
Eu1 C6 O4 Eu2 -3.2(13) 5_767 . . 6_566
O4 C6 O5 Eu1 18.9(14) . . . 5_767
C5 C6 O5 Eu1 -161.8(6) . . . 5_767
O7 C7 O6 Eu1 151.1(12) . . . .
C8 C7 O6 Eu1 -27(2) . . . .
Eu2 C7 O6 Eu1 136.3(17) . . . .
O7 C7 O6 Eu2 14.8(9) . . . .
C8 C7 O6 Eu2 -163.0(7) . . . .
O6 C7 O7 Eu2 -16.1(9) . . . .
C8 C7 O7 Eu2 161.8(7) . . . .
O6 C7 O7 K1 159.6(6) . . . .
C8 C7 O7 K1 -22.6(10) . . . .
Eu2 C7 O7 K1 175.6(6) . . . .
C10 C11 O8 C8 1.4(10) . . . .
C12 C11 O8 C8 -176.5(8) . . . .
C10 C11 O8 K1 176.9(6) . . . .
C12 C11 O8 K1 -0.9(11) . . . .
C9 C8 O8 C11 -1.5(10) . . . .
C7 C8 O8 C11 -179.8(7) . . . .
C9 C8 O8 K1 -177.3(6) . . . .
C7 C8 O8 K1 4.3(10) . . . .
O10 C12 O9 Eu2 88.8(17) . . . 6_556
C11 C12 O9 Eu2 -89.8(16) . . . 6_556
O9 C12 O10 Eu2 4.3(14) . . . 4_646
C11 C12 O10 Eu2 -177.1(5) . . . 4_646
O9 C12 O10 K1 -176.2(6) . . . .
C11 C12 O10 K1 2.4(10) . . . .
O13 N1 O11 Eu2 169.2(9) . . . .
O12 N1 O11 Eu2 -10.3(9) . . . .
K1 N1 O11 Eu2 150.5(4) 7_656 . . .
O13 N1 O11 K1 18.7(11) . . . 7_656
O12 N1 O11 K1 -160.8(7) . . . 7_656
Eu2 N1 O11 K1 -150.5(4) . . . 7_656
O13 N1 O12 Eu2 -169.0(10) . . . .
O11 N1 O12 Eu2 10.5(9) . . . .
K1 N1 O12 Eu2 -48(2) 7_656 . . .
O12 N1 O13 K1 162.8(9) . . . 7_656
O11 N1 O13 K1 -16.7(10) . . . 7_656
O14 N2 O14 Eu1 0.001(4) 2_756 . . .
O15 N2 O14 Eu1 -158.2(9) . . . .
O15 N2 O14 Eu1 160.0(11) 2_756 . . .
O14 N2 O15 O15 113(3) 2_756 . . 2_756
O14 N2 O15 O15 -89(4) . . . 2_756
Eu1 N2 O15 O15 179.997(8) . . . 2_756
